data_4337698
loop_
_publ_author_name
'Wright, Ashley M.'
'Zaman, Homaira T.'
'Wu, Guang'
'Hayton, Trevor W.'

_publ_section_title
;
 Mechanistic Insights into the Formation of N2O by a Nickel Nitrosyl
 Complex.
;
_journal_issue 6
_journal_name_full 'Inorganic chemistry'
_journal_page_first 3108
_journal_page_last 3116
_journal_paper_doi 10.1021/ic403038e
_journal_volume 53
_journal_year 2014
_chemical_formula_sum 'C28 H24 F6 N7 Ni2 O4 P'
_chemical_formula_weight 784.93
_chemical_name_systematic
; 
 ? 
;
_space_group_IT_number 15
_symmetry_cell_setting monoclinic
_symmetry_space_group_name_Hall '-C 2yc'
_symmetry_space_group_name_H-M 'C 1 2/c 1'
_atom_sites_solution_hydrogens geom
_atom_sites_solution_primary direct
_atom_sites_solution_secondary difmap
_audit_creation_method SHELXL-97
_cell_angle_alpha 90.00
_cell_angle_beta 109.204(2)
_cell_angle_gamma 90.00
_cell_formula_units_Z 4
_cell_length_a 14.8203(4)
_cell_length_b 12.9107(3)
_cell_length_c 16.6160(5)
_cell_measurement_temperature 100(2)
_cell_volume 3002.39(14)
_computing_structure_refinement 'SHELXL-97 (Sheldrick, 2008)'
_computing_structure_solution 'SHELXS-97 (Sheldrick, 2008)'
_diffrn_ambient_temperature 100(2)
_diffrn_measured_fraction_theta_full 1.000
_diffrn_measured_fraction_theta_max 1.000
_diffrn_radiation_monochromator graphite
_diffrn_radiation_source 'fine-focus sealed tube'
_diffrn_radiation_type MoK\a
_diffrn_radiation_wavelength 0.71073
_diffrn_reflns_av_R_equivalents 0.0261
_diffrn_reflns_av_sigmaI/netI 0.0245
_diffrn_reflns_limit_h_max 19
_diffrn_reflns_limit_h_min -19
_diffrn_reflns_limit_k_max 13
_diffrn_reflns_limit_k_min -17
_diffrn_reflns_limit_l_max 22
_diffrn_reflns_limit_l_min -22
_diffrn_reflns_number 13098
_diffrn_reflns_theta_full 28.32
_diffrn_reflns_theta_max 28.32
_diffrn_reflns_theta_min 2.15
_exptl_absorpt_coefficient_mu 1.394
_exptl_absorpt_correction_T_max 0.8732
_exptl_absorpt_correction_T_min 0.8506
_exptl_absorpt_correction_type multi-scan
_exptl_absorpt_process_details sadabs
_exptl_crystal_colour purple
_exptl_crystal_density_diffrn 1.736
_exptl_crystal_density_method 'not measured'
_exptl_crystal_description cuboid
_exptl_crystal_F_000 1592
_exptl_crystal_size_max 0.12
_exptl_crystal_size_mid 0.10
_exptl_crystal_size_min 0.10
_refine_diff_density_max 0.732
_refine_diff_density_min -1.174
_refine_diff_density_rms 0.078
_refine_ls_extinction_method none
_refine_ls_goodness_of_fit_ref 1.132
_refine_ls_hydrogen_treatment constr
_refine_ls_matrix_type full
_refine_ls_number_parameters 261
_refine_ls_number_reflns 3737
_refine_ls_number_restraints 0
_refine_ls_restrained_S_all 1.132
_refine_ls_R_factor_all 0.0580
_refine_ls_R_factor_gt 0.0458
_refine_ls_shift/su_max 0.001
_refine_ls_shift/su_mean 0.000
_refine_ls_structure_factor_coef Fsqd
_refine_ls_weighting_details 'calc w=1/[\s^2^(Fo^2^)+(0.0278P)^2^+10.6182P] where P=(Fo^2^+2Fc^2^)/3'
_refine_ls_weighting_scheme calc
_refine_ls_wR_factor_gt 0.0987
_refine_ls_wR_factor_ref 0.1057
_reflns_number_gt 3095
_reflns_number_total 3737
_reflns_threshold_expression >2sigma(I)
_cod_data_source_file ic403038e_si_001.cif
_cod_data_source_block complex_3
_cod_depositor_comments
;
The following automatic conversions were performed:

'_symmetry_cell_setting' value 'Monoclinic' changed to 'monoclinic'
according to
/usr/data/users/saulius/crontab/automatic-downloads/current/ACS/lib/dictionaries/cif_core.dic
dictionary named 'cif_core.dic' version 2.4.2 from 2011-04-26.

Automatic conversion script
Id: cif_fix_values 2281 2013-09-26 08:29:07Z andrius 
;
_cod_original_sg_symbol_H-M C2/c
_cod_database_code 4337698

loop_
_symmetry_equiv_pos_as_xyz
'x, y, z'
'-x, y, -z+1/2'
'x+1/2, y+1/2, z'
'-x+1/2, y+1/2, -z+1/2'
'-x, -y, -z'
'x, -y, z-1/2'
'-x+1/2, -y+1/2, -z'
'x+1/2, -y+1/2, z-1/2'

loop_
_atom_site_label
_atom_site_type_symbol
_atom_site_fract_x
_atom_site_fract_y
_atom_site_fract_z
_atom_site_U_iso_or_equiv
_atom_site_adp_type
_atom_site_occupancy
_atom_site_symmetry_multiplicity
_atom_site_calc_flag
_atom_site_refinement_flags
Ni1 Ni 1.05155(3) 0.71301(3) 0.12906(3) 0.03704(13) Uani 1 1 d .
P1 P 0.0000 0.94068(7) 0.7500 0.0253(2) Uani 1 2 d S
C10 C 0.94915(19) 0.52760(19) 0.07532(16) 0.0239(5) Uani 1 1 d .
C1 C 0.9236(4) 0.8829(3) -0.0125(3) 0.0757(16) Uani 1 1 d .
H1A H 0.9337 0.9069 0.0458 0.114 Uiso 1 1 calc R
H1B H 0.8800 0.9303 -0.0530 0.114 Uiso 1 1 calc R
H1C H 0.9849 0.8811 -0.0229 0.114 Uiso 1 1 calc R
O1 O 1.2157(4) 0.8214(4) 0.1338(3) 0.174(3) Uani 1 1 d .
F3A F 0.0663(4) 1.0173(4) 0.7230(5) 0.0463(15) Uani 0.490(10) 1 d P
F1A F -0.0363(3) 0.9770(6) 0.6571(3) 0.051(2) Uani 0.490(10) 1 d P
F2A F 0.0730(6) 0.8503(6) 0.7651(6) 0.0479(17) Uani 0.490(10) 1 d P
N2 N 0.9302(2) 0.70282(18) 0.02937(16) 0.0354(6) Uani 1 1 d .
N3 N 1.03411(16) 0.55796(16) 0.13178(14) 0.0251(4) Uani 1 1 d .
C6 C 0.8932(2) 0.6050(2) 0.01991(17) 0.0286(6) Uani 1 1 d .
C9 C 0.9173(2) 0.4243(2) 0.07034(17) 0.0278(5) Uani 1 1 d .
C11 C 0.9786(2) 0.3526(2) 0.12640(18) 0.0321(6) Uani 1 1 d .
H11 H 0.9601 0.2820 0.1256 0.039 Uiso 1 1 calc R
C12 C 1.0634(2) 0.3841(2) 0.18110(18) 0.0337(6) Uani 1 1 d .
H12 H 1.1048 0.3353 0.2181 0.040 Uiso 1 1 calc R
C13 C 1.0911(2) 0.4883(2) 0.18389(18) 0.0326(6) Uani 1 1 d .
C14 C 1.1845(2) 0.5239(3) 0.2451(2) 0.0455(8) Uani 1 1 d .
H14A H 1.2007 0.5918 0.2273 0.068 Uiso 1 1 calc R
H14B H 1.2345 0.4739 0.2458 0.068 Uiso 1 1 calc R
H14C H 1.1796 0.5293 0.3023 0.068 Uiso 1 1 calc R
C8 C 0.8273(2) 0.3990(2) 0.00956(19) 0.0359(6) Uani 1 1 d .
H8 H 0.8047 0.3297 0.0060 0.043 Uiso 1 1 calc R
C7 C 0.7737(2) 0.4710(3) -0.0429(2) 0.0380(7) Uani 1 1 d .
H7 H 0.7137 0.4517 -0.0826 0.046 Uiso 1 1 calc R
C5 C 0.8052(2) 0.5768(3) -0.04050(18) 0.0366(7) Uani 1 1 d .
C4 C 0.7554(3) 0.6559(3) -0.0947(2) 0.0528(10) Uani 1 1 d .
H4 H 0.6954 0.6416 -0.1365 0.063 Uiso 1 1 calc R
C3 C 0.7922(3) 0.7523(3) -0.0878(2) 0.0589(12) Uani 1 1 d .
H3 H 0.7586 0.8048 -0.1260 0.071 Uiso 1 1 calc R
C2 C 0.8812(3) 0.7765(3) -0.0235(2) 0.0517(10) Uani 1 1 d .
N1 N 1.1478(3) 0.7783(3) 0.1334(2) 0.0796(14) Uani 1 1 d .
N4 N 0.9958(6) 0.7265(6) 0.2246(5) 0.0223(14) Uani 0.50 1 d P
O2 O 0.9588(4) 0.7313(4) 0.1982(4) 0.0217(10) Uani 0.50 1 d P
O3 O 0.9085(3) 0.7221(4) 0.2038(3) 0.0322(9) Uani 0.50 1 d P
F1B F -0.0468(3) 0.9052(5) 0.6488(2) 0.0449(15) Uani 0.510(10) 1 d P
F3B F 0.0835(3) 1.0294(3) 0.7719(5) 0.0442(15) Uani 0.510(10) 1 d P
F2B F 0.0774(6) 0.8632(7) 0.7318(5) 0.0484(17) Uani 0.510(10) 1 d P

loop_
_atom_site_aniso_label
_atom_site_aniso_U_11
_atom_site_aniso_U_22
_atom_site_aniso_U_33
_atom_site_aniso_U_23
_atom_site_aniso_U_13
_atom_site_aniso_U_12
Ni1 0.0570(3) 0.02521(19) 0.0443(2) -0.01317(16) 0.0377(2) -0.01764(17)
P1 0.0278(5) 0.0190(4) 0.0284(5) 0.000 0.0083(4) 0.000
C10 0.0326(13) 0.0204(11) 0.0263(12) -0.0029(9) 0.0201(10) -0.0018(10)
C1 0.137(4) 0.0270(16) 0.104(3) 0.0234(19) 0.094(3) 0.025(2)
O1 0.211(5) 0.208(5) 0.174(5) -0.132(4) 0.160(4) -0.180(5)
F3A 0.039(3) 0.041(2) 0.061(4) 0.006(3) 0.019(3) -0.0112(19)
F1A 0.044(2) 0.072(5) 0.029(2) 0.011(2) 0.0008(17) 0.002(2)
F2A 0.042(3) 0.031(2) 0.069(5) 0.010(3) 0.017(3) 0.0150(19)
N2 0.0589(16) 0.0240(11) 0.0372(13) 0.0072(10) 0.0348(12) 0.0107(11)
N3 0.0310(11) 0.0229(10) 0.0270(11) -0.0032(8) 0.0173(9) -0.0004(8)
C6 0.0366(14) 0.0289(13) 0.0279(13) -0.0001(10) 0.0212(11) 0.0048(11)
C9 0.0344(14) 0.0254(12) 0.0313(13) -0.0035(10) 0.0211(11) -0.0048(10)
C11 0.0521(17) 0.0189(11) 0.0366(15) 0.0031(10) 0.0300(14) 0.0013(11)
C12 0.0463(17) 0.0291(14) 0.0306(14) 0.0031(11) 0.0194(13) 0.0096(12)
C13 0.0404(16) 0.0327(14) 0.0311(14) -0.0035(11) 0.0202(12) 0.0060(12)
C14 0.0380(17) 0.0515(19) 0.0415(17) -0.0139(15) 0.0056(14) 0.0078(15)
C8 0.0405(16) 0.0361(15) 0.0389(16) -0.0072(12) 0.0235(13) -0.0112(13)
C7 0.0279(14) 0.0540(19) 0.0359(15) -0.0118(14) 0.0158(12) -0.0056(13)
C5 0.0373(15) 0.0494(17) 0.0284(14) 0.0016(13) 0.0179(12) 0.0137(13)
C4 0.061(2) 0.069(2) 0.0342(17) 0.0091(16) 0.0233(16) 0.0335(19)
C3 0.086(3) 0.060(2) 0.044(2) 0.0298(17) 0.041(2) 0.050(2)
C2 0.091(3) 0.0343(16) 0.054(2) 0.0175(15) 0.055(2) 0.0294(17)
N1 0.117(3) 0.078(2) 0.078(2) -0.054(2) 0.078(2) -0.073(2)
N4 0.021(3) 0.022(2) 0.020(5) 0.006(2) 0.001(4) 0.005(3)
O2 0.025(4) 0.023(2) 0.017(4) 0.002(2) 0.006(2) 0.003(3)
O3 0.025(2) 0.045(2) 0.026(2) 0.0024(17) 0.0063(19) 0.003(2)
F1B 0.050(2) 0.049(4) 0.0294(19) -0.0090(17) 0.0045(16) 0.003(2)
F3B 0.033(2) 0.0261(19) 0.064(4) 0.007(2) 0.003(2) -0.0089(15)
F2B 0.039(2) 0.042(4) 0.066(5) -0.014(3) 0.020(3) 0.007(2)

loop_
_atom_type_symbol
_atom_type_description
_atom_type_scat_dispersion_real
_atom_type_scat_dispersion_imag
_atom_type_scat_source
C C 0.0033 0.0016 'International Tables Vol C Tables 4.2.6.8 and 6.1.1.4'
H H 0.0000 0.0000 'International Tables Vol C Tables 4.2.6.8 and 6.1.1.4'
N N 0.0061 0.0033 'International Tables Vol C Tables 4.2.6.8 and 6.1.1.4'
O O 0.0106 0.0060 'International Tables Vol C Tables 4.2.6.8 and 6.1.1.4'
F F 0.0171 0.0103 'International Tables Vol C Tables 4.2.6.8 and 6.1.1.4'
P P 0.1023 0.0942 'International Tables Vol C Tables 4.2.6.8 and 6.1.1.4'
Ni Ni 0.3393 1.1124 'International Tables Vol C Tables 4.2.6.8 and 6.1.1.4'

loop_
_geom_angle_atom_site_label_1
_geom_angle_atom_site_label_2
_geom_angle_atom_site_label_3
_geom_angle
_geom_angle_site_symmetry_1
_geom_angle_site_symmetry_3
N1 Ni1 N2 126.91(17) . .
N1 Ni1 N3 128.66(17) . .
N2 Ni1 N3 82.37(9) . .
N1 Ni1 N4 119.7(2) . .
N2 Ni1 N4 99.59(18) . .
N3 Ni1 N4 88.8(2) . .
N1 Ni1 O2 130.02(19) . .
N2 Ni1 O2 83.54(17) . .
N3 Ni1 O2 89.28(17) . .
N4 Ni1 O2 16.27(13) . .
F1A P1 F1A 144.4(6) 2_556 .
F1A P1 F2A 112.8(5) 2_556 2_556
F1A P1 F2A 94.1(4) . 2_556
F1A P1 F2A 94.1(4) 2_556 .
F1A P1 F2A 112.8(5) . .
F2A P1 F2A 82.7(7) 2_556 .
F1A P1 F3A 92.9(3) 2_556 .
F1A P1 F3A 64.0(5) . .
F2A P1 F3A 154.2(6) 2_556 .
F2A P1 F3A 93.0(4) . .
F1A P1 F3A 64.0(5) 2_556 2_556
F1A P1 F3A 92.9(3) . 2_556
F2A P1 F3A 93.0(4) 2_556 2_556
F2A P1 F3A 154.2(6) . 2_556
F3A P1 F3A 101.3(4) . 2_556
F1A P1 F2B 92.1(5) 2_556 2_556
F1A P1 F2B 109.9(3) . 2_556
F2A P1 F2B 21.7(3) 2_556 2_556
F2A P1 F2B 90.3(3) . 2_556
F3A P1 F2B 173.9(5) . 2_556
F3A P1 F2B 77.7(3) 2_556 2_556
F1A P1 F2B 109.9(3) 2_556 .
F1A P1 F2B 92.1(5) . .
F2A P1 F2B 90.3(3) 2_556 .
F2A P1 F2B 21.7(3) . .
F3A P1 F2B 77.7(3) . .
F3A P1 F2B 173.9(5) 2_556 .
F2B P1 F2B 103.9(6) 2_556 .
F1A P1 F3B 64.7(3) 2_556 .
F1A P1 F3B 90.0(5) . .
F2A P1 F3B 175.1(4) 2_556 .
F2A P1 F3B 93.1(4) . .
F3A P1 F3B 28.21(19) . .
F3A P1 F3B 89.6(2) 2_556 .
F2B P1 F3B 156.7(5) 2_556 .
F2B P1 F3B 86.8(3) . .
F1A P1 F3B 90.0(5) 2_556 2_556
F1A P1 F3B 64.7(3) . 2_556
F2A P1 F3B 93.1(4) 2_556 2_556
F2A P1 F3B 175.1(4) . 2_556
F3A P1 F3B 89.6(2) . 2_556
F3A P1 F3B 28.21(19) 2_556 2_556
F2B P1 F3B 86.8(3) 2_556 2_556
F2B P1 F3B 156.7(5) . 2_556
F3B P1 F3B 91.2(3) . 2_556
F1A P1 F1B 175.9(3) 2_556 .
F1A P1 F1B 34.0(2) . .
F2A P1 F1B 65.9(3) 2_556 .
F2A P1 F1B 89.6(4) . .
F3A P1 F1B 88.7(5) . .
F3A P1 F1B 111.9(3) 2_556 .
F2B P1 F1B 86.1(3) 2_556 .
F2B P1 F1B 74.2(4) . .
F3B P1 F1B 116.9(4) . .
F3B P1 F1B 86.2(2) 2_556 .
F1A P1 F1B 34.0(2) 2_556 2_556
F1A P1 F1B 175.9(3) . 2_556
F2A P1 F1B 89.6(4) 2_556 2_556
F2A P1 F1B 65.9(3) . 2_556
F3A P1 F1B 111.9(3) . 2_556
F3A P1 F1B 88.7(5) 2_556 2_556
F2B P1 F1B 74.2(4) 2_556 2_556
F2B P1 F1B 86.1(3) . 2_556
F3B P1 F1B 86.2(2) . 2_556
F3B P1 F1B 116.9(4) 2_556 2_556
F1B P1 F1B 148.0(5) . 2_556
N3 C10 C9 122.1(2) . .
N3 C10 C6 117.0(2) . .
C9 C10 C6 120.9(3) . .
C2 C1 H1A 109.5 . .
C2 C1 H1B 109.5 . .
H1A C1 H1B 109.5 . .
C2 C1 H1C 109.5 . .
H1A C1 H1C 109.5 . .
H1B C1 H1C 109.5 . .
F3B F3A P1 81.4(6) . .
F3B F3A F1A 132.2(7) . .
P1 F3A F1A 57.2(3) . .
F1B F1A P1 80.4(4) . .
F1B F1A F3A 118.9(5) . .
P1 F1A F3A 58.8(3) . .
F1B F1A F3B 114.0(5) . 2_556
P1 F1A F3B 60.6(2) . 2_556
F3A F1A F3B 85.0(4) . 2_556
F2B F2A P1 85.7(14) . .
F2B F2A F1B 139.5(17) . 2_556
P1 F2A F1B 59.9(3) . 2_556
C2 N2 C6 118.2(3) . .
C2 N2 Ni1 129.9(3) . .
C6 N2 Ni1 111.86(19) . .
C13 N3 C10 119.9(2) . .
C13 N3 Ni1 128.46(19) . .
C10 N3 Ni1 111.53(17) . .
N2 C6 C5 124.4(3) . .
N2 C6 C10 116.6(3) . .
C5 C6 C10 119.0(3) . .
C10 C9 C11 116.9(3) . .
C10 C9 C8 118.6(3) . .
C11 C9 C8 124.6(3) . .
C12 C11 C9 120.1(3) . .
C12 C11 H11 120.0 . .
C9 C11 H11 120.0 . .
C11 C12 C13 120.6(3) . .
C11 C12 H12 119.7 . .
C13 C12 H12 119.7 . .
N3 C13 C12 120.5(3) . .
N3 C13 C14 118.7(3) . .
C12 C13 C14 120.8(3) . .
C13 C14 H14A 109.5 . .
C13 C14 H14B 109.5 . .
H14A C14 H14B 109.5 . .
C13 C14 H14C 109.5 . .
H14A C14 H14C 109.5 . .
H14B C14 H14C 109.5 . .
C7 C8 C9 121.3(3) . .
C7 C8 H8 119.4 . .
C9 C8 H8 119.4 . .
C8 C7 C5 121.5(3) . .
C8 C7 H7 119.3 . .
C5 C7 H7 119.3 . .
C4 C5 C6 116.0(3) . .
C4 C5 C7 125.3(3) . .
C6 C5 C7 118.8(3) . .
C3 C4 C5 120.4(4) . .
C3 C4 H4 119.8 . .
C5 C4 H4 119.8 . .
C4 C3 C2 120.8(3) . .
C4 C3 H3 119.6 . .
C2 C3 H3 119.6 . .
N2 C2 C3 120.2(3) . .
N2 C2 C1 117.2(4) . .
C3 C2 C1 122.6(3) . .
O1 N1 Ni1 177.1(3) . .
O2 N4 N4 125(3) . 2_755
O2 N4 O3 31.5(14) . .
N4 N4 O3 94.7(15) 2_755 .
O2 N4 O2 146(2) . 2_755
N4 N4 O2 22.7(9) 2_755 2_755
O3 N4 O2 117.3(7) . 2_755
O2 N4 O3 175.6(17) . 2_755
N4 N4 O3 53.3(9) 2_755 2_755
O3 N4 O3 147.6(8) . 2_755
O2 N4 O3 31.1(4) 2_755 2_755
O2 N4 Ni1 86.8(17) . .
N4 N4 Ni1 148.5(14) 2_755 .
O3 N4 Ni1 116.1(5) . .
O2 N4 Ni1 126.4(6) 2_755 .
O3 N4 Ni1 95.4(6) 2_755 .
N4 O2 O3 126(2) . .
N4 O2 N4 33(2) . 2_755
O3 O2 N4 94.8(6) . 2_755
N4 O2 O2 23.1(14) . 2_755
O3 O2 O2 105.3(10) . 2_755
N4 O2 O2 10.6(6) 2_755 2_755
N4 O2 Ni1 76.9(17) . .
O3 O2 Ni1 150.5(7) . .
N4 O2 Ni1 109.5(5) 2_755 .
O2 O2 Ni1 99.7(5) 2_755 .
O2 O3 N4 22.6(8) . .
O2 O3 N4 54.1(4) . 2_755
N4 O3 N4 32.1(8) . 2_755
F1A F1B P1 65.5(3) . .
F1A F1B F2A 110.4(5) . 2_556
P1 F1B F2A 54.1(3) . 2_556
F3A F3B P1 70.4(5) . .
F3A F3B F1A 125.0(6) . 2_556
P1 F3B F1A 54.6(2) . 2_556
F2A F2B P1 72.7(14) . .

loop_
_geom_bond_atom_site_label_1
_geom_bond_atom_site_label_2
_geom_bond_distance
_geom_bond_site_symmetry_2
Ni1 N1 1.638(3) .
Ni1 N2 2.009(3) .
Ni1 N3 2.021(2) .
Ni1 N4 2.024(11) .
Ni1 O2 2.075(8) .
P1 F1A 1.532(4) 2_556
P1 F1A 1.532(4) .
P1 F2A 1.554(8) 2_556
P1 F2A 1.554(8) .
P1 F3A 1.560(5) .
P1 F3A 1.560(5) 2_556
P1 F2B 1.624(8) 2_556
P1 F2B 1.624(8) .
P1 F3B 1.637(4) .
P1 F3B 1.637(4) 2_556
P1 F1B 1.659(4) .
P1 F1B 1.659(4) 2_556
C10 N3 1.357(3) .
C10 C9 1.408(3) .
C10 C6 1.425(4) .
C1 C2 1.496(5) .
C1 H1A 0.9800 .
C1 H1B 0.9800 .
C1 H1C 0.9800 .
O1 N1 1.148(4) .
F3A F3B 0.783(5) .
F3A F1A 1.639(11) .
F1A F1B 0.942(6) .
F1A F3B 1.698(7) 2_556
F2A F2B 0.601(7) .
F2A F1B 1.751(9) 2_556
N2 C2 1.336(4) .
N2 C6 1.366(4) .
N3 C13 1.338(4) .
C6 C5 1.407(4) .
C9 C11 1.412(4) .
C9 C8 1.421(4) .
C11 C12 1.349(4) .
C11 H11 0.9500 .
C12 C13 1.403(4) .
C12 H12 0.9500 .
C13 C14 1.495(4) .
C14 H14A 0.9800 .
C14 H14B 0.9800 .
C14 H14C 0.9800 .
C8 C7 1.342(5) .
C8 H8 0.9500 .
C7 C5 1.439(5) .
C7 H7 0.9500 .
C5 C4 1.401(4) .
C4 C3 1.348(6) .
C4 H4 0.9500 .
C3 C2 1.432(6) .
C3 H3 0.9500 .
N4 O2 0.582(5) .
N4 N4 0.811(17) 2_755
N4 O3 1.225(9) .
N4 O2 1.239(7) 2_755
N4 O3 1.523(7) 2_755
O2 O3 0.789(7) .
O2 N4 1.239(7) 2_755
O2 O2 1.753(12) 2_755
O3 N4 1.523(7) 2_755
F1B F2A 1.751(9) 2_556
F3B F1A 1.698(7) 2_556

loop_
_geom_torsion_atom_site_label_1
_geom_torsion_atom_site_label_2
_geom_torsion_atom_site_label_3
_geom_torsion_atom_site_label_4
_geom_torsion
_geom_torsion_site_symmetry_1
_geom_torsion_site_symmetry_4
F1A P1 F3A F3B 3.3(7) 2_556 .
F1A P1 F3A F3B 155.0(7) . .
F2A P1 F3A F3B -170.5(9) 2_556 .
F2A P1 F3A F3B -91.0(7) . .
F3A P1 F3A F3B 67.3(6) 2_556 .
F2B P1 F3A F3B 147(4) 2_556 .
F2B P1 F3A F3B -106.5(7) . .
F3B P1 F3A F3B 93.2(6) 2_556 .
F1B P1 F3A F3B 179.4(6) . .
F1B P1 F3A F3B -25.8(7) 2_556 .
F1A P1 F3A F1A -151.8(5) 2_556 .
F2A P1 F3A F1A 34.5(9) 2_556 .
F2A P1 F3A F1A 114.0(6) . .
F3A P1 F3A F1A -87.7(3) 2_556 .
F2B P1 F3A F1A -8(4) 2_556 .
F2B P1 F3A F1A 98.5(6) . .
F3B P1 F3A F1A -155.0(7) . .
F3B P1 F3A F1A -61.8(3) 2_556 .
F1B P1 F3A F1A 24.4(3) . .
F1B P1 F3A F1A 179.2(5) 2_556 .
F1A P1 F1A F1B -173.3(4) 2_556 .
F2A P1 F1A F1B -33.2(5) 2_556 .
F2A P1 F1A F1B 50.6(6) . .
F3A P1 F1A F1B 132.5(5) . .
F3A P1 F1A F1B -126.4(4) 2_556 .
F2B P1 F1A F1B -48.4(5) 2_556 .
F2B P1 F1A F1B 57.2(5) . .
F3B P1 F1A F1B 144.0(5) . .
F3B P1 F1A F1B -124.7(5) 2_556 .
F1B P1 F1A F1B 122(6) 2_556 .
F1A P1 F1A F3A 54.2(3) 2_556 .
F2A P1 F1A F3A -165.7(5) 2_556 .
F2A P1 F1A F3A -81.8(5) . .
F3A P1 F1A F3A 101.2(4) 2_556 .
F2B P1 F1A F3A 179.1(5) 2_556 .
F2B P1 F1A F3A -75.3(4) . .
F3B P1 F1A F3A 11.5(3) . .
F3B P1 F1A F3A 102.9(4) 2_556 .
F1B P1 F1A F3A -132.5(5) . .
F1B P1 F1A F3A -11(7) 2_556 .
F1A P1 F1A F3B -48.6(2) 2_556 2_556
F2A P1 F1A F3B 91.5(3) 2_556 2_556
F2A P1 F1A F3B 175.3(4) . 2_556
F3A P1 F1A F3B -102.9(4) . 2_556
F3A P1 F1A F3B -1.7(4) 2_556 2_556
F2B P1 F1A F3B 76.3(4) 2_556 2_556
F2B P1 F1A F3B -178.1(4) . 2_556
F3B P1 F1A F3B -91.3(4) . 2_556
F1B P1 F1A F3B 124.7(5) . 2_556
F1B P1 F1A F3B -114(7) 2_556 2_556
F3B F3A F1A F1B -90.5(11) . .
P1 F3A F1A F1B -56.2(5) . .
F3B F3A F1A P1 -34.3(9) . .
F3B F3A F1A F3B 24.3(10) . 2_556
P1 F3A F1A F3B 58.5(3) . 2_556
F1A P1 F2A F2B -138.1(16) 2_556 .
F1A P1 F2A F2B 18.0(18) . .
F2A P1 F2A F2B 109.4(19) 2_556 .
F3A P1 F2A F2B -45.0(17) . .
F3A P1 F2A F2B -168.8(11) 2_556 .
F2B P1 F2A F2B 129.8(16) 2_556 .
F3B P1 F2A F2B -73.2(17) . .
F3B P1 F2A F2B 77(6) 2_556 .
F1B P1 F2A F2B 43.6(17) . .
F1B P1 F2A F2B -157.7(18) 2_556 .
F1A P1 F2A F1B 19.6(3) 2_556 2_556
F1A P1 F2A F1B 175.7(4) . 2_556
F2A P1 F2A F1B -92.9(5) 2_556 2_556
F3A P1 F2A F1B 112.7(3) . 2_556
F3A P1 F2A F1B -11.1(10) 2_556 2_556
F2B P1 F2A F1B -72.5(5) 2_556 2_556
F2B P1 F2A F1B 157.7(18) . 2_556
F3B P1 F2A F1B 84.5(3) . 2_556
F3B P1 F2A F1B -125(6) 2_556 2_556
F1B P1 F2A F1B -158.6(4) . 2_556
N1 Ni1 N2 C2 -43.5(3) . .
N3 Ni1 N2 C2 -176.9(3) . .
N4 Ni1 N2 C2 95.6(3) . .
O2 Ni1 N2 C2 93.0(3) . .
N1 Ni1 N2 C6 140.0(2) . .
N3 Ni1 N2 C6 6.59(17) . .
N4 Ni1 N2 C6 -80.9(3) . .
O2 Ni1 N2 C6 -83.6(2) . .
C9 C10 N3 C13 1.1(4) . .
C6 C10 N3 C13 -178.2(2) . .
C9 C10 N3 Ni1 -174.74(18) . .
C6 C10 N3 Ni1 5.9(3) . .
N1 Ni1 N3 C13 45.8(3) . .
N2 Ni1 N3 C13 177.7(2) . .
N4 Ni1 N3 C13 -82.4(3) . .
O2 Ni1 N3 C13 -98.7(3) . .
N1 Ni1 N3 C10 -138.8(2) . .
N2 Ni1 N3 C10 -6.81(16) . .
N4 Ni1 N3 C10 93.0(2) . .
O2 Ni1 N3 C10 76.8(2) . .
C2 N2 C6 C5 -1.8(4) . .
Ni1 N2 C6 C5 175.1(2) . .
C2 N2 C6 C10 177.7(2) . .
Ni1 N2 C6 C10 -5.3(3) . .
N3 C10 C6 N2 -0.4(3) . .
C9 C10 C6 N2 -179.8(2) . .
N3 C10 C6 C5 179.1(2) . .
C9 C10 C6 C5 -0.2(4) . .
N3 C10 C9 C11 -0.8(4) . .
C6 C10 C9 C11 178.5(2) . .
N3 C10 C9 C8 179.9(2) . .
C6 C10 C9 C8 -0.9(4) . .
C10 C9 C11 C12 -0.3(4) . .
C8 C9 C11 C12 179.0(3) . .
C9 C11 C12 C13 1.0(4) . .
C10 N3 C13 C12 -0.5(4) . .
Ni1 N3 C13 C12 174.66(19) . .
C10 N3 C13 C14 179.7(2) . .
Ni1 N3 C13 C14 -5.2(4) . .
C11 C12 C13 N3 -0.6(4) . .
C11 C12 C13 C14 179.3(3) . .
C10 C9 C8 C7 0.7(4) . .
C11 C9 C8 C7 -178.6(3) . .
C9 C8 C7 C5 0.4(4) . .
N2 C6 C5 C4 1.5(4) . .
C10 C6 C5 C4 -178.0(2) . .
N2 C6 C5 C7 -179.1(2) . .
C10 C6 C5 C7 1.4(4) . .
C8 C7 C5 C4 177.8(3) . .
C8 C7 C5 C6 -1.5(4) . .
C6 C5 C4 C3 0.4(4) . .
C7 C5 C4 C3 -178.9(3) . .
C5 C4 C3 C2 -1.8(5) . .
C6 N2 C2 C3 0.3(4) . .
Ni1 N2 C2 C3 -176.1(2) . .
C6 N2 C2 C1 -179.5(3) . .
Ni1 N2 C2 C1 4.2(4) . .
C4 C3 C2 N2 1.6(5) . .
C4 C3 C2 C1 -178.7(3) . .
N2 Ni1 N1 O1 -64(12) . .
N3 Ni1 N1 O1 49(12) . .
N4 Ni1 N1 O1 164(12) . .
O2 Ni1 N1 O1 180(100) . .
N1 Ni1 N4 O2 133.5(11) . .
N2 Ni1 N4 O2 -9.4(12) . .
N3 Ni1 N4 O2 -91.5(12) . .
N1 Ni1 N4 N4 -48.2(6) . 2_755
N2 Ni1 N4 N4 168.9(5) . 2_755
N3 Ni1 N4 N4 86.9(6) . 2_755
O2 Ni1 N4 N4 178.4(16) . 2_755
N1 Ni1 N4 O3 145.3(5) . .
N2 Ni1 N4 O3 2.4(6) . .
N3 Ni1 N4 O3 -79.6(6) . .
O2 Ni1 N4 O3 11.9(8) . .
N1 Ni1 N4 O2 -40.1(9) . 2_755
N2 Ni1 N4 O2 177.0(8) . 2_755
N3 Ni1 N4 O2 94.9(8) . 2_755
O2 Ni1 N4 O2 -174(2) . 2_755
N1 Ni1 N4 O3 -42.7(5) . 2_755
N2 Ni1 N4 O3 174.4(3) . 2_755
N3 Ni1 N4 O3 92.3(4) . 2_755
O2 Ni1 N4 O3 -176.2(14) . 2_755
N4 N4 O2 O3 -20(2) 2_755 .
O2 N4 O2 O3 -30(4) 2_755 .
O3 N4 O2 O3 -81(27) 2_755 .
Ni1 N4 O2 O3 159.3(14) . .
O3 N4 O2 N4 20(2) . 2_755
O2 N4 O2 N4 -10.4(18) 2_755 2_755
O3 N4 O2 N4 -61(27) 2_755 2_755
Ni1 N4 O2 N4 179.0(10) . 2_755
N4 N4 O2 O2 10.4(18) 2_755 2_755
O3 N4 O2 O2 30(4) . 2_755
O3 N4 O2 O2 -51(26) 2_755 2_755
Ni1 N4 O2 O2 -171(3) . 2_755
N4 N4 O2 Ni1 -179.0(10) 2_755 .
O3 N4 O2 Ni1 -159.3(14) . .
O2 N4 O2 Ni1 171(3) 2_755 .
O3 N4 O2 Ni1 120(27) 2_755 .
N1 Ni1 O2 N4 -55.4(12) . .
N2 Ni1 O2 N4 170.6(12) . .
N3 Ni1 O2 N4 88.2(12) . .
N1 Ni1 O2 O3 160.2(13) . .
N2 Ni1 O2 O3 26.3(14) . .
N3 Ni1 O2 O3 -56.1(14) . .
N4 Ni1 O2 O3 -144(2) . .
N1 Ni1 O2 N4 -56.0(7) . 2_755
N2 Ni1 O2 N4 170.0(6) . 2_755
N3 Ni1 O2 N4 87.6(6) . 2_755
N4 Ni1 O2 N4 -0.6(6) . 2_755
N1 Ni1 O2 O2 -51.7(3) . 2_755
N2 Ni1 O2 O2 174.33(10) . 2_755
N3 Ni1 O2 O2 91.93(9) . 2_755
N4 Ni1 O2 O2 3.7(11) . 2_755
N4 O2 O3 N4 -10.5(13) 2_755 .
O2 O2 O3 N4 -11.8(17) 2_755 .
Ni1 O2 O3 N4 135(3) . .
N4 O2 O3 N4 10.5(13) . 2_755
O2 O2 O3 N4 -1.3(5) 2_755 2_755
Ni1 O2 O3 N4 146.0(17) . 2_755
N4 N4 O3 O2 163.8(19) 2_755 .
O2 N4 O3 O2 162(3) 2_755 .
O3 N4 O3 O2 172(3) 2_755 .
Ni1 N4 O3 O2 -23.2(16) . .
O2 N4 O3 N4 -163.8(19) . 2_755
O2 N4 O3 N4 -2.1(8) 2_755 2_755
O3 N4 O3 N4 8.0(13) 2_755 2_755
Ni1 N4 O3 N4 173.0(4) . 2_755
F3A F1A F1B P1 46.1(4) . .
F3B F1A F1B P1 -51.7(3) 2_556 .
P1 F1A F1B F2A 31.2(4) . 2_556
F3A F1A F1B F2A 77.3(7) . 2_556
F3B F1A F1B F2A -20.5(6) 2_556 2_556
F1A P1 F1B F1A 70(7) 2_556 .
F2A P1 F1B F1A 143.2(6) 2_556 .
F2A P1 F1B F1A -134.5(5) . .
F3A P1 F1B F1A -41.6(4) . .
F3A P1 F1B F1A 60.1(5) 2_556 .
F2B P1 F1B F1A 135.2(5) 2_556 .
F2B P1 F1B F1A -119.2(6) . .
F3B P1 F1B F1A -41.3(5) . .
F3B P1 F1B F1A 48.2(4) 2_556 .
F1B P1 F1B F1A -173.4(4) 2_556 .
F1A P1 F1B F2A -73(7) 2_556 2_556
F1A P1 F1B F2A -143.2(6) . 2_556
F2A P1 F1B F2A 82.2(7) . 2_556
F3A P1 F1B F2A 175.2(4) . 2_556
F3A P1 F1B F2A -83.2(4) 2_556 2_556
F2B P1 F1B F2A -8.1(6) 2_556 2_556
F2B P1 F1B F2A 97.6(4) . 2_556
F3B P1 F1B F2A 175.5(4) . 2_556
F3B P1 F1B F2A -95.1(4) 2_556 2_556
F1B P1 F1B F2A 43.4(4) 2_556 2_556
F1A F3A F3B P1 28.6(7) . .
P1 F3A F3B F1A -3.6(7) . 2_556
F1A F3A F3B F1A 25.0(13) . 2_556
F1A P1 F3B F3A -176.4(7) 2_556 .
F1A P1 F3B F3A -22.3(6) . .
F2A P1 F3B F3A 123(6) 2_556 .
F2A P1 F3B F3A 90.5(7) . .
F3A P1 F3B F3A -115.2(7) 2_556 .
F2B P1 F3B F3A -171.6(9) 2_556 .
F2B P1 F3B F3A 69.8(7) . .
F3B P1 F3B F3A -87.0(6) 2_556 .
F1B P1 F3B F3A -0.6(7) . .
F1B P1 F3B F3A 156.1(7) 2_556 .
F1A P1 F3B F1A 154.1(5) . 2_556
F2A P1 F3B F1A -61(6) 2_556 2_556
F2A P1 F3B F1A -93.1(3) . 2_556
F3A P1 F3B F1A 176.4(7) . 2_556
F3A P1 F3B F1A 61.2(5) 2_556 2_556
F2B P1 F3B F1A 4.8(10) 2_556 2_556
F2B P1 F3B F1A -113.8(3) . 2_556
F3B P1 F3B F1A 89.4(5) 2_556 2_556
F1B P1 F3B F1A 175.8(4) . 2_556
F1B P1 F3B F1A -27.5(2) 2_556 2_556
F1B F2A F2B P1 -30(2) 2_556 .
F1A P1 F2B F2A 45.1(17) 2_556 .
F1A P1 F2B F2A -163.4(17) . .
F2A P1 F2B F2A -69.3(19) 2_556 .
F3A P1 F2B F2A 133.7(17) . .
F3A P1 F2B F2A 52(5) 2_556 .
F2B P1 F2B F2A -52.3(15) 2_556 .
F3B P1 F2B F2A 106.7(17) . .
F3B P1 F2B F2A -167.7(11) 2_556 .
F1B P1 F2B F2A -134.2(18) . .
F1B P1 F2B F2A 20.3(16) 2_556 .
